data_2310760
loop_
_publ_author_name
'Lazic, Biljana'
'Armbruster, Thomas'
'Chopin, Christian'
'Grew, Edward S.'
'Baronnet, Alain'
'Palatinus, Lukas'

_publ_section_title
;
 Superspace description of wagnerite-group minerals
 (Mg,Fe,Mn)2(PO4)(F,OH)
;
_journal_coden_ASTM ACSBDA
_journal_issue 2
_journal_name_full
;
 Acta Crystallographica, Section B: Structural Science, Crystal
 Engineering and Materials
;
_journal_page_first 243
_journal_page_last 258
_journal_paper_doi 10.1107/S2052520613031247
_journal_volume 70
_journal_year 2014
_chemical_compound_source 'Reynolds Range, Australia'
_chemical_formula_analytical 'F0.98 H0.02 Mg1.94 Mn0.06 O4.02 P1'
_chemical_formula_sum 'F Fe0.029 Mg1.971 O4 P'
_chemical_formula_weight 163.5
_chemical_name_mineral wagnerite
_space_group_IT_number 15
_space_group_ssg_name C2/c(0\b0)s0
_symmetry_cell_setting monoclinic
_symmetry_space_group_name_Hall '-C 2yc'
_symmetry_space_group_name_H-M 'C 1 2/c 1'
_cell_angle_alpha 90
_cell_angle_beta 117.5240(5)
_cell_angle_gamma 90
_cell_formula_units_Z 8
_cell_length_a 12.7707(2)
_cell_length_b 6.33940(10)
_cell_length_c 9.64620(10)
_cell_measurement_temperature 293
_cell_modulation_dimension 1
_cell_volume 692.553(17)
_computing_cell_refinement 'SAINT V8.27B (Bruker AXS Inc., 2012)'
_computing_data_collection 'SAINT V8.27B (Bruker AXS Inc., 2012)'
_computing_data_reduction 'SAINT V8.27B (Bruker AXS Inc., 2012)'
_computing_publication_material
;
'JANA2006(Pertricek,Dusek & Palatinus 2006)'
;
_computing_structure_refinement
;
'JANA2006(Pertricek,Dusek & Palatinus 2006)'
;
_computing_structure_solution 'SUPERFLIP (Palatinus & Chapuis 2007)'
_diffrn_ambient_temperature 293
_diffrn_detector 'CCD plate'
_diffrn_detector_area_resol_mean 8.3333
_diffrn_measured_fraction_theta_full 0.99
_diffrn_measured_fraction_theta_max 0.99
_diffrn_measurement_device 'four-cycle diffractometer'
_diffrn_measurement_device_type 'Bruker CCD'
_diffrn_measurement_method '\f and \w scans'
_diffrn_measurement_specimen_support fiber
_diffrn_radiation_monochromator graphite
_diffrn_radiation_source 'X-ray tube'
_diffrn_radiation_type 'Mo K\a'
_diffrn_radiation_wavelength 0.71073
_diffrn_reflns_av_R_equivalents 0.0101
_diffrn_reflns_av_sigmaI/netI 0.0088
_diffrn_reflns_limit_h_max 18
_diffrn_reflns_limit_h_min -18
_diffrn_reflns_limit_index_m_1_max 3
_diffrn_reflns_limit_index_m_1_min -3
_diffrn_reflns_limit_k_max 10
_diffrn_reflns_limit_k_min -10
_diffrn_reflns_limit_l_max 13
_diffrn_reflns_limit_l_min -13
_diffrn_reflns_number 26453
_diffrn_reflns_reduction_process narrow-frame
_diffrn_reflns_theta_full 30.56
_diffrn_reflns_theta_max 30.56
_diffrn_reflns_theta_min 1.83
_diffrn_source 'sealed x-ray tube'
_diffrn_source_current 40
_diffrn_source_voltage 50
_exptl_absorpt_coefficient_mu 1.176
_exptl_absorpt_correction_T_max 0.746
_exptl_absorpt_correction_T_min 0.688
_exptl_absorpt_correction_type multi-scan
_exptl_absorpt_process_details 'SADABS V2012/1 (Bruker AXS Inc.)'
_exptl_crystal_colour colourless
_exptl_crystal_density_diffrn 3.135
_exptl_crystal_description prism
_exptl_crystal_F_000 643
_exptl_crystal_size_max 0.25
_exptl_crystal_size_mid 0.25
_exptl_crystal_size_min 0.1
_refine_diff_density_max 0.71
_refine_diff_density_min -0.35
_refine_ls_extinction_method none
_refine_ls_goodness_of_fit_gt 2.87
_refine_ls_goodness_of_fit_ref 2.38
_refine_ls_number_constraints 2
_refine_ls_number_parameters 503
_refine_ls_number_reflns 7409
_refine_ls_number_restraints 0
_refine_ls_R_factor_all 0.0479
_refine_ls_R_factor_gt 0.0328
_refine_ls_shift/su_max 0.0272
_refine_ls_shift/su_mean 0.0029
_refine_ls_structure_factor_coef Fsqd
_refine_ls_weighting_details w=1/(\s^2^(I)+0.0004I^2^)
_refine_ls_weighting_scheme sigma
_refine_ls_wR_factor_gt 0.0993
_refine_ls_wR_factor_ref 0.1036
_reflns_number_gt 4855
_reflns_number_total 7409
_reflns_threshold_expression I>3\s(I)
_cod_data_source_file dk5018sup1.cif
_cod_data_source_block 9b
_cod_original_formula_sum 'F1 Fe0.029 Mg1.971 O4 P1'
_cod_database_code 2310760
_publcif_datablock.id {ba52f4d6-ff81-4a22-a56e-357c1e3b29e9}

loop_
_space_group_symop_id
_space_group_symop_operation_xyz
1 x,y,z
2 -x,y,-z+0.5
3 x+0.5,y+0.5,z
4 -x+0.5,y+0.5,-z+0.5
5 -x,-y,-z
6 x,-y,z+0.5
7 -x+0.5,-y+0.5,-z
8 x+0.5,-y+0.5,z+0.5

loop_
_space_group_symop_ssg_id
_space_group_symop_ssg_operation_algebraic
1 x1,x2,x3,x4
2 -x1,x2,-x3+1/2,x4+1/2
3 -x1,-x2,-x3,-x4
4 x1,-x2,x3+1/2,-x4+1/2
5 x1+1/2,x2+1/2,x3,x4
6 -x1+1/2,x2+1/2,-x3+1/2,x4+1/2
7 -x1+1/2,-x2+1/2,-x3,-x4
8 x1+1/2,-x2+1/2,x3+1/2,-x4+1/2

loop_
_atom_site_label
_atom_site_type_symbol
_atom_site_fract_x
_atom_site_fract_y
_atom_site_fract_z
_atom_site_adp_type
_atom_site_U_iso_or_equiv
_atom_site_symmetry_multiplicity
_atom_site_occupancy
_atom_site_calc_flag
Fe1 Fe 0.05882(2) 0.27289(4) 0.00922(3) Uani 0.00693(11) 8 0.0292(16) d
Mg1 Mg 0.05882(2) 0.27289(4) 0.00922(3) Uani 0.00693(11) 8 0.9707(16) d
Fe2 Fe -0.15619(2) 0.10962(4) 0.13559(3) Uani 0.00585(10) 8 0 d
Mg2 Mg -0.15619(2) 0.10962(4) 0.13559(3) Uani 0.00585(10) 8 1 d
P1 P 0.174600(16) 0.60201(3) 0.30588(2) Uani 0.00369(8) 8 1 d
F1 F -0.00761(5) 0.15484(10) 0.15630(7) Uani 0.0126(2) 8 0.5016(7) d
F2 F -0.03140(6) 0.07905(9) 0.04856(7) Uani 0.0134(2) 8 0.4984(7) d
O1 O 0.08031(5) 0.54440(9) 0.14104(7) Uani 0.00726(18) 8 1 d
O2 O 0.19384(5) 0.42137(9) 0.42132(7) Uani 0.00723(18) 8 1 d
O3 O 0.13158(5) 0.20648(9) -0.13671(7) Uani 0.00655(19) 8 1 d
O4 O 0.29115(5) 0.65210(10) 0.30350(6) Uani 0.00720(19) 8 1 d

loop_
_atom_site_aniso_label
_atom_site_aniso_type_symbol
_atom_site_aniso_U_11
_atom_site_aniso_U_22
_atom_site_aniso_U_33
_atom_site_aniso_U_12
_atom_site_aniso_U_13
_atom_site_aniso_U_23
Fe1 Fe 0.00632(16) 0.00825(15) 0.00614(14) 0.00162(9) 0.00280(11) 0.00055(8)
Mg1 Mg 0.00632(16) 0.00825(15) 0.00614(14) 0.00162(9) 0.00280(11) 0.00055(8)
Fe2 Fe 0.00745(13) 0.00435(13) 0.00604(13) 0.00020(8) 0.00336(10) -0.00029(8)
Mg2 Mg 0.00745(13) 0.00435(13) 0.00604(13) 0.00020(8) 0.00336(10) -0.00029(8)
P1 P 0.00396(11) 0.00329(11) 0.00342(10) -0.00006(5) 0.00136(8) -0.00008(5)
F1 F 0.0073(3) 0.0146(3) 0.0154(3) 0.0001(2) 0.0048(2) 0.0048(2)
F2 F 0.0132(3) 0.0103(3) 0.0205(3) -0.0017(2) 0.0111(3) 0.0011(2)
O1 O 0.0070(3) 0.0072(3) 0.0052(2) 0.00087(18) 0.00078(19) -0.00156(18)
O2 O 0.0093(2) 0.0052(2) 0.0060(2) -0.00108(18) 0.0025(2) 0.00080(18)
O3 O 0.0072(3) 0.0043(2) 0.0084(2) -0.00074(18) 0.0038(2) 0.00104(17)
O4 O 0.0053(3) 0.0098(3) 0.0070(2) -0.00186(19) 0.0032(2) -0.00122(19)

loop_
_atom_site_displace_Fourier_atom_site_label
_atom_site_displace_Fourier_axis
_atom_site_displace_Fourier_wave_vector_seq_id
_atom_site_displace_Fourier_param_cos
_atom_site_displace_Fourier_param_sin
Fe1 x 1 0.00162(2) -0.00352(2)
Fe1 y 1 0.01258(4) -0.01278(4)
Fe1 z 1 -0.00742(3) 0.00190(3)
Fe1 x 2 -0.00082(3) 0.00002(3)
Fe1 y 2 0.00070(6) 0.00030(6)
Fe1 z 2 -0.00064(4) -0.00021(4)
Fe1 x 3 -0.00016(3) 0.00065(3)
Fe1 y 3 0.00486(5) 0.00301(5)
Fe1 z 3 -0.00194(3) -0.00105(3)
Mg1 x 1 0.00162(2) -0.00352(2)
Mg1 y 1 0.01258(4) -0.01278(4)
Mg1 z 1 -0.00742(3) 0.00190(3)
Mg1 x 2 -0.00082(3) 0.00002(3)
Mg1 y 2 0.00070(6) 0.00030(6)
Mg1 z 2 -0.00064(4) -0.00021(4)
Mg1 x 3 -0.00016(3) 0.00065(3)
Mg1 y 3 0.00486(5) 0.00301(5)
Mg1 z 3 -0.00194(3) -0.00105(3)
Fe2 x 1 0.00009(3) -0.01398(3)
Fe2 y 1 0.00302(4) 0.00310(4)
Fe2 z 1 -0.00422(3) -0.00575(3)
Fe2 x 2 0.00012(3) 0.00029(3)
Fe2 y 2 0.00009(6) -0.00043(6)
Fe2 z 2 0.00102(4) -0.00041(4)
Fe2 x 3 0.00292(3) -0.00071(3)
Fe2 y 3 -0.00085(5) -0.00012(5)
Fe2 z 3 0.00162(3) 0.00100(3)
Mg2 x 1 0.00009(3) -0.01398(3)
Mg2 y 1 0.00302(4) 0.00310(4)
Mg2 z 1 -0.00422(3) -0.00575(3)
Mg2 x 2 0.00012(3) 0.00029(3)
Mg2 y 2 0.00009(6) -0.00043(6)
Mg2 z 2 0.00102(4) -0.00041(4)
Mg2 x 3 0.00292(3) -0.00071(3)
Mg2 y 3 -0.00085(5) -0.00012(5)
Mg2 z 3 0.00162(3) 0.00100(3)
P1 x 1 0.000811(16) -0.000422(16)
P1 y 1 -0.00410(3) -0.00071(3)
P1 z 1 0.00298(2) 0.00016(2)
P1 x 2 0.00032(2) -0.00032(2)
P1 y 2 -0.00003(5) 0.00037(5)
P1 z 2 0.00058(3) -0.00068(3)
P1 x 3 -0.000419(19) -0.00002(2)
P1 y 3 -0.00003(4) 0.00185(3)
P1 z 3 -0.00060(2) -0.00076(2)
O1 x 1 -0.00349(5) 0.00207(5)
O1 y 1 -0.01552(9) 0.00205(9)
O1 z 1 0.00705(6) -0.00193(6)
O1 x 2 0.00029(7) -0.00098(6)
O1 y 2 -0.00075(12) 0.00071(12)
O1 z 2 0.00030(7) -0.00093(7)
O1 x 3 0.00033(5) 0.00101(5)
O1 y 3 0.00279(9) 0.00418(9)
O1 z 3 -0.00180(6) -0.00112(6)
O2 x 1 0.00945(5) -0.00752(5)
O2 y 1 -0.00541(8) -0.00071(8)
O2 z 1 0.00349(6) -0.00551(6)
O2 x 2 0.00063(7) 0.00007(6)
O2 y 2 -0.00004(12) -0.00049(12)
O2 z 2 -0.00030(8) -0.00097(7)
O2 x 3 -0.00239(5) 0.00133(5)
O2 y 3 0.00129(9) -0.00049(9)
O2 z 3 -0.00204(6) 0.00038(6)
O3 x 1 0.00212(5) -0.00065(5)
O3 y 1 -0.00697(8) 0.00511(8)
O3 z 1 -0.00175(6) 0.00136(6)
O3 x 2 0.00001(6) 0.00021(6)
O3 y 2 0.00011(12) -0.00006(12)
O3 z 2 -0.00019(7) 0.00007(8)
O3 x 3 0.00025(5) -0.00059(5)
O3 y 3 -0.00232(9) -0.00015(9)
O3 z 3 -0.00040(6) -0.00079(6)
O4 x 1 -0.00483(5) 0.00140(5)
O4 y 1 0.00722(9) -0.00247(9)
O4 z 1 -0.00913(6) 0.00397(6)
O4 x 2 0.00045(6) -0.00051(7)
O4 y 2 -0.00105(13) 0.00184(12)
O4 z 2 0.00137(7) -0.00111(7)
O4 x 3 -0.00097(5) 0.00109(5)
O4 y 3 0.00017(9) 0.00023(9)
O4 z 3 -0.00140(6) 0.00186(6)

loop_
_atom_site_Fourier_wave_vector_seq_id
_jana_atom_site_fourier_wave_vector_q1_coeff
1 1
2 2
3 3

loop_
_atom_site_occ_Fourier_atom_site_label
_atom_site_occ_Fourier_wave_vector_seq_id
_atom_site_occ_Fourier_param_cos
_atom_site_occ_Fourier_param_sin
Fe1 1 -0.0041(8) 0.0066(9)
Mg1 1 0.0041(8) -0.0066(9)
Fe2 1 0.0017(9) 0.0008(9)
Mg2 1 -0.0017(9) -0.0008(9)

loop_
_atom_site_occ_special_func_atom_site_label
_atom_site_occ_special_func_crenel_c
_atom_site_occ_special_func_crenel_w
F1 0.31979(19) 0.5016(7)
F2 0.7860(2) 0.4984(7)

loop_
_atom_site_U_Fourier_atom_site_label
_atom_site_U_Fourier_tens_elem
_atom_site_U_Fourier_wave_vector_seq_id
_atom_site_U_Fourier_param_cos
_atom_site_U_Fourier_param_sin
Fe1 U11 1 -0.00004(13) -0.00039(13)
Fe1 U22 1 -0.00057(15) 0.00118(15)
Fe1 U33 1 -0.00018(12) 0.00012(12)
Fe1 U12 1 0.00007(10) 0.00002(10)
Fe1 U13 1 -0.00016(10) 0.00003(10)
Fe1 U23 1 -0.00028(9) 0.00036(9)
Fe1 U11 2 0.00026(17) -0.00024(17)
Fe1 U22 2 -0.00011(19) 0.0029(2)
Fe1 U33 2 -0.00041(14) 0.00048(15)
Fe1 U12 2 0.00007(13) 0.00031(13)
Fe1 U13 2 0.00006(13) -0.00035(14)
Fe1 U23 2 0.00003(12) -0.00032(13)
Fe1 U11 3 0.00014(16) -0.00004(16)
Fe1 U22 3 0.00012(17) -0.00008(18)
Fe1 U33 3 -0.00021(13) 0.00027(14)
Fe1 U12 3 0.00026(12) -0.00023(12)
Fe1 U13 3 -0.00018(12) -0.00006(13)
Fe1 U23 3 0.00041(12) -0.00033(12)
Mg1 U11 1 -0.00004(13) -0.00039(13)
Mg1 U22 1 -0.00057(15) 0.00118(15)
Mg1 U33 1 -0.00018(12) 0.00012(12)
Mg1 U12 1 0.00007(10) 0.00002(10)
Mg1 U13 1 -0.00016(10) 0.00003(10)
Mg1 U23 1 -0.00028(9) 0.00036(9)
Mg1 U11 2 0.00026(17) -0.00024(17)
Mg1 U22 2 -0.00011(19) 0.0029(2)
Mg1 U33 2 -0.00041(14) 0.00048(15)
Mg1 U12 2 0.00007(13) 0.00031(13)
Mg1 U13 2 0.00006(13) -0.00035(14)
Mg1 U23 2 0.00003(12) -0.00032(13)
Mg1 U11 3 0.00014(16) -0.00004(16)
Mg1 U22 3 0.00012(17) -0.00008(18)
Mg1 U33 3 -0.00021(13) 0.00027(14)
Mg1 U12 3 0.00026(12) -0.00023(12)
Mg1 U13 3 -0.00018(12) -0.00006(13)
Mg1 U23 3 0.00041(12) -0.00033(12)
Fe2 U11 1 -0.00025(16) -0.00005(16)
Fe2 U22 1 0.00007(14) -0.00002(14)
Fe2 U33 1 0.00024(13) 0.00050(13)
Fe2 U12 1 -0.00002(10) 0.00022(10)
Fe2 U13 1 0.00005(11) 0.00073(11)
Fe2 U23 1 0.00004(9) 0.00005(9)
Fe2 U11 2 0.00222(17) 0.00040(17)
Fe2 U22 2 -0.0006(2) 0.0001(2)
Fe2 U33 2 0.00053(15) -0.00039(14)
Fe2 U12 2 -0.00029(13) 0.00015(13)
Fe2 U13 2 0.00110(13) -0.00030(13)
Fe2 U23 2 0.00016(13) 0.00010(13)
Fe2 U11 3 -0.00003(18) 0.00000(19)
Fe2 U22 3 0.00025(17) -0.00003(18)
Fe2 U33 3 -0.00029(14) 0.00030(14)
Fe2 U12 3 0.00003(13) -0.00002(12)
Fe2 U13 3 -0.00025(13) 0.00046(14)
Fe2 U23 3 0.00001(12) -0.00007(11)
Mg2 U11 1 -0.00025(16) -0.00005(16)
Mg2 U22 1 0.00007(14) -0.00002(14)
Mg2 U33 1 0.00024(13) 0.00050(13)
Mg2 U12 1 -0.00002(10) 0.00022(10)
Mg2 U13 1 0.00005(11) 0.00073(11)
Mg2 U23 1 0.00004(9) 0.00005(9)
Mg2 U11 2 0.00222(17) 0.00040(17)
Mg2 U22 2 -0.0006(2) 0.0001(2)
Mg2 U33 2 0.00053(15) -0.00039(14)
Mg2 U12 2 -0.00029(13) 0.00015(13)
Mg2 U13 2 0.00110(13) -0.00030(13)
Mg2 U23 2 0.00016(13) 0.00010(13)
Mg2 U11 3 -0.00003(18) 0.00000(19)
Mg2 U22 3 0.00025(17) -0.00003(18)
Mg2 U33 3 -0.00029(14) 0.00030(14)
Mg2 U12 3 0.00003(13) -0.00002(12)
Mg2 U13 3 -0.00025(13) 0.00046(14)
Mg2 U23 3 0.00001(12) -0.00007(11)
P1 U11 1 -0.00010(8) 0.00017(8)
P1 U22 1 -0.00021(8) -0.00006(8)
P1 U33 1 0.00010(7) -0.00018(7)
P1 U12 1 0.00015(6) 0.00002(6)
P1 U13 1 -0.00007(7) -0.00002(7)
P1 U23 1 -0.00001(6) -0.00002(6)
P1 U11 2 -0.00003(13) -0.00007(13)
P1 U22 2 -0.00006(15) -0.00011(16)
P1 U33 2 -0.00033(11) 0.00012(10)
P1 U12 2 -0.00002(10) 0.00005(10)
P1 U13 2 -0.00023(10) -0.00014(10)
P1 U23 2 0.00005(9) -0.00001(10)
P1 U11 3 0.00002(12) 0.00005(12)
P1 U22 3 0.00005(12) -0.00001(13)
P1 U33 3 -0.00002(10) 0.00006(10)
P1 U12 3 0.00015(9) -0.00006(8)
P1 U13 3 -0.00008(9) 0.00008(9)
P1 U23 3 0.00010(8) -0.00006(8)
O1 U11 1 -0.0006(3) 0.0004(3)
O1 U22 1 -0.0008(3) 0.0001(3)
O1 U33 1 0.0003(2) -0.0003(2)
O1 U12 1 0.0002(2) 0.0001(2)
O1 U13 1 -0.0001(2) -0.0001(2)
O1 U23 1 -0.0004(2) 0.00006(19)
O1 U11 2 -0.0003(4) 0.0000(3)
O1 U22 2 0.0001(4) -0.0002(4)
O1 U33 2 -0.0006(3) 0.0009(3)
O1 U12 2 -0.0003(3) 0.0007(3)
O1 U13 2 -0.0004(3) -0.0002(3)
O1 U23 2 0.0000(3) 0.0001(3)
O1 U11 3 0.0009(3) -0.0001(3)
O1 U22 3 -0.0003(4) 0.0002(4)
O1 U33 3 0.0002(3) 0.0001(3)
O1 U12 3 -0.0004(2) -0.0001(3)
O1 U13 3 0.0006(3) 0.0001(3)
O1 U23 3 0.0001(2) -0.0004(2)
O2 U11 1 0.0006(3) 0.0005(3)
O2 U22 1 -0.0007(3) 0.0003(3)
O2 U33 1 0.0002(2) -0.0001(2)
O2 U12 1 0.0002(2) -0.0001(2)
O2 U13 1 -0.0003(2) 0.0000(2)
O2 U23 1 -0.00006(19) 0.00025(19)
O2 U11 2 -0.0007(4) 0.0012(4)
O2 U22 2 -0.0002(4) -0.0006(4)
O2 U33 2 0.0005(3) 0.0006(3)
O2 U12 2 -0.0002(3) 0.0001(3)
O2 U13 2 -0.0002(3) 0.0004(3)
O2 U23 2 -0.0001(3) -0.0001(3)
O2 U11 3 -0.0007(4) -0.0001(4)
O2 U22 3 0.0002(4) -0.0001(3)
O2 U33 3 0.0002(3) 0.0006(3)
O2 U12 3 0.0000(3) 0.0000(3)
O2 U13 3 0.0000(3) 0.0002(3)
O2 U23 3 0.0003(2) -0.0003(2)
O3 U11 1 0.0003(3) 0.0002(3)
O3 U22 1 0.0000(3) 0.0001(2)
O3 U33 1 -0.0001(2) 0.0002(2)
O3 U12 1 0.00014(19) -0.00027(19)
O3 U13 1 0.0002(2) -0.0001(2)
O3 U23 1 -0.00018(19) 0.00010(18)
O3 U11 2 -0.0003(4) 0.0003(4)
O3 U22 2 0.0007(4) -0.0002(4)
O3 U33 2 -0.0003(3) 0.0002(3)
O3 U12 2 0.0000(3) -0.0004(3)
O3 U13 2 -0.0001(3) -0.0003(3)
O3 U23 2 0.0000(3) -0.0005(3)
O3 U11 3 -0.0001(3) 0.0002(3)
O3 U22 3 0.0003(4) 0.0004(3)
O3 U33 3 0.0000(3) -0.0007(3)
O3 U12 3 0.0002(2) -0.0001(2)
O3 U13 3 -0.0002(3) -0.0003(3)
O3 U23 3 0.0001(2) -0.0001(2)
O4 U11 1 0.0002(3) 0.0002(3)
O4 U22 1 -0.0002(3) 0.0005(3)
O4 U33 1 0.0002(2) 0.0001(2)
O4 U12 1 0.0004(2) -0.00024(20)
O4 U13 1 0.0004(2) 0.0000(2)
O4 U23 1 0.0007(2) -0.00053(19)
O4 U11 2 0.0005(3) 0.0003(4)
O4 U22 2 0.0002(4) -0.0003(4)
O4 U33 2 -0.0006(3) -0.0002(3)
O4 U12 2 0.0003(3) 0.0001(3)
O4 U13 2 0.0001(3) 0.0000(3)
O4 U23 2 0.0000(3) -0.0005(3)
O4 U11 3 -0.0005(3) -0.0008(4)
O4 U22 3 0.0003(4) -0.0001(4)
O4 U33 3 -0.0002(3) -0.0012(3)
O4 U12 3 0.0000(2) 0.0004(2)
O4 U13 3 -0.0006(3) -0.0009(3)
O4 U23 3 0.0002(2) 0.0002(2)

loop_
_atom_type_symbol
_atom_type_scat_dispersion_real
_atom_type_scat_dispersion_imag
_atom_type_scat_source
F 0.0171 0.0103 'International Tables Vol C tables 4.2.6.8 and 6.1.1.1'
Fe 0.3463 0.8444 'International Tables Vol C tables 4.2.6.8 and 6.1.1.1'
Mg 0.0486 0.0363 'International Tables Vol C tables 4.2.6.8 and 6.1.1.1'
O 0.0106 0.0060 'International Tables Vol C tables 4.2.6.8 and 6.1.1.1'
P 0.1023 0.0942 'International Tables Vol C tables 4.2.6.8 and 6.1.1.1'

loop_
_cell_wave_vector_seq_id
_cell_wave_vector_x
_cell_wave_vector_y
_cell_wave_vector_z
1 0.000000 0.446520 0.000000

loop_
_geom_bond_atom_site_label_1
_geom_bond_atom_site_label_2
_geom_bond_site_ssg_symmetry_2
_geom_bond_distance_av
_geom_bond_distance_min
_geom_bond_distance_max
Fe1 Fe1 3_5655 3.2195(14) 3.0948(14) 3.3498(14)
Fe1 Mg1 . 0 0 0
Fe1 Mg1 3_5655 3.2195(14) 3.0948(14) 3.3498(14)
Fe1 Fe2 2_5555 3.2397(13) 3.1325(13) 3.3404(13)
Fe1 Fe2 3_5555 3.3260(16) 3.2304(16) 3.4187(16)
Fe1 Mg2 . 3.6344(17) 3.6188(17) 3.6517(17)
Fe1 Mg2 5_5555 3.8972(14) 3.6988(14) 4.1103(15)
Fe1 Mg2 2_5555 3.2290(13) 3.1257(13) 3.3404(13)
Fe1 Mg2 3_5555 3.3164(16) 3.2164(16) 3.4187(16)
Fe1 P1 4_5645 3.0577(15) 2.9473(15) 3.1698(15)
Fe1 F1 . 2.014(2) 1.984(2) 2.073(2)
Fe1 F2 . 1.940(2) 1.861(2) 1.968(2)
Fe1 F2 3_5555 2.2153(18) 2.1759(16) 2.3300(19)
Fe1 O1 . 2.091(2) 2.004(2) 2.196(2)
Fe1 O1 3_5655 2.0547(19) 2.0327(19) 2.0819(19)
Fe1 O3 . 2.061(3) 2.033(3) 2.086(3)
Fe1 O4 6_5455 2.0827(18) 2.0604(18) 2.0985(18)
Mg1 Mg1 3_5555 3.7437(14) 3.7336(14) 3.7544(14)
Mg1 Mg1 3_5655 3.2195(14) 3.0948(14) 3.3498(14)
Mg1 Fe2 . 3.6450(17) 3.6275(17) 3.6517(17)
Mg1 Fe2 5_5555 3.8075(14) 3.6988(14) 3.9257(14)
Mg1 Fe2 2_5555 3.2397(13) 3.1325(13) 3.3404(13)
Mg1 Fe2 3_5555 3.3260(16) 3.2304(16) 3.4187(16)
Mg1 Mg2 . 3.6344(17) 3.6188(17) 3.6517(17)
Mg1 Mg2 5_5555 3.8972(14) 3.6988(14) 4.1103(15)
Mg1 Mg2 2_5555 3.2290(13) 3.1257(13) 3.3404(13)
Mg1 Mg2 3_5555 3.3164(16) 3.2164(16) 3.4187(16)
Mg1 Mg2 4_5545 4.1557(12) 4.0594(12) 4.2548(12)
Mg1 P1 . 3.2918(11) 3.2496(11) 3.3389(11)
Mg1 P1 6_5455 3.2166(11) 3.1953(12) 3.2521(11)
Mg1 P1 3_5655 3.2228(9) 3.1849(9) 3.2583(9)
Mg1 P1 4_5645 3.0577(15) 2.9473(15) 3.1698(15)
Mg1 F1 . 2.014(2) 1.984(2) 2.073(2)
Mg1 F2 . 1.940(2) 1.861(2) 1.968(2)
Mg1 F2 3_5555 2.2153(18) 2.1759(16) 2.3300(19)
Mg1 O1 . 2.091(2) 2.004(2) 2.196(2)
Mg1 O1 3_5655 2.0547(19) 2.0327(19) 2.0819(19)
Mg1 O3 . 2.061(3) 2.033(3) 2.086(3)
Mg1 O4 6_5455 2.0827(18) 2.0604(18) 2.0985(18)
Fe2 Fe2 7_4555 3.1915(12) 3.1695(12) 3.2078(12)
Fe2 Mg2 . 0 0 0
Fe2 Mg2 2_5555 3.5566(13) 3.5498(13) 3.5635(13)
Fe2 Mg2 7_4555 3.1709(12) 3.1465(12) 3.2078(12)
Fe2 F1 . 1.9391(19) 1.852(2) 1.9738(18)
Fe2 F1 2_5555 2.0821(15) 2.0658(13) 2.1314(15)
Fe2 F2 . 2.034(2) 2.020(2) 2.064(3)
Fe2 O2 2_5555 2.037(2) 2.000(2) 2.074(2)
Fe2 O2 8_4545 2.1034(17) 2.0386(17) 2.1659(17)
Fe2 O3 3_5555 2.033(2) 2.018(2) 2.057(2)
Fe2 O4 5_4455 2.033(3) 1.995(3) 2.078(3)
Mg2 Mg2 2_5555 3.5566(13) 3.5498(13) 3.5635(13)
Mg2 Mg2 7_4555 3.1580(12) 3.1279(12) 3.2078(12)
Mg2 P1 5_4455 3.2650(16) 3.1388(16) 3.3750(16)
Mg2 P1 2_5455 3.2967(12) 3.2535(12) 3.3365(12)
Mg2 P1 2_5555 3.2020(12) 3.1276(12) 3.2831(12)
Mg2 P1 8_4545 3.2009(10) 3.1371(10) 3.2505(10)
Mg2 F1 . 1.936(2) 1.852(2) 1.9738(18)
Mg2 F1 2_5555 2.0760(14) 2.0324(13) 2.1791(15)
Mg2 F2 . 2.037(2) 2.018(2) 2.103(3)
Mg2 O2 2_5555 2.048(2) 2.000(2) 2.105(2)
Mg2 O2 8_4545 2.0813(17) 2.0192(17) 2.1659(17)
Mg2 O3 3_5555 2.030(2) 2.009(2) 2.057(2)
Mg2 O4 5_4455 2.043(3) 1.995(3) 2.099(3)
P1 O1 . 1.5328(17) 1.5250(17) 1.5448(16)
P1 O2 . 1.539(2) 1.531(2) 1.546(2)
P1 O3 4_5655 1.538(2) 1.528(2) 1.550(2)
P1 O4 . 1.535(2) 1.530(3) 1.544(2)
F1 F1 2_5555 1.826(3) 1.826(3) 1.826(3)

loop_
_jana_atom_site_displace_legendre_atom_site_label
_jana_atom_site_displace_legendre_axis
_jana_atom_site_displace_legendre_param_order
_jana_atom_site_displace_legendre_param_coeff
F1 x 1 0.00401(9)
F1 y 1 -0.00124(17)
F1 z 1 0.00678(12)
F1 x 2 0.00070(14)
F1 y 2 -0.0067(2)
F1 z 2 -0.00488(17)
F2 x 1 -0.00480(9)
F2 y 1 0.00695(17)
F2 z 1 -0.00429(12)
F2 x 2 0.00130(14)
F2 y 2 0.0040(3)
F2 z 2 0.00657(17)

loop_
_jana_atom_site_u_legendre_atom_site_label
_jana_atom_site_u_legendre_tens_elem
_jana_atom_site_u_legendre_param_order
_jana_atom_site_u_legendre_param_coeff
F1 U11 1 -0.0003(5)
F1 U22 1 -0.0023(6)
F1 U33 1 0.0001(5)
F1 U12 1 -0.0003(4)
F1 U13 1 0.0002(4)
F1 U23 1 -0.0015(4)
F1 U11 2 -0.0001(8)
F1 U22 2 0.0047(10)
F1 U33 2 0.0113(8)
F1 U12 2 0.0014(6)
F1 U13 2 0.0008(7)
F1 U23 2 0.0064(7)
F2 U11 1 0.0012(6)
F2 U22 1 0.0002(6)
F2 U33 1 0.0009(6)
F2 U12 1 0.0001(4)
F2 U13 1 0.0013(5)
F2 U23 1 -0.0007(4)
F2 U11 2 0.0024(9)
F2 U22 2 0.0069(10)
F2 U33 2 0.0147(9)
F2 U12 2 0.0018(6)
F2 U13 2 0.0043(7)
F2 U23 2 0.0063(7)
